data_7242390
loop_
_publ_author_name
'Luo, Na'
'Li, Junhong'
'Sun, Tao'
'Wan, Suran'
'Li, Peijia'
'Wu, Nan'
'Yan, Ya'
'Bao, Xiaoping'

_publ_section_title
;
 Carbazole sulfonamide-based macrocyclic receptors capable of selective
 complexation of fluoride ion
;
_journal_issue 17
_journal_name_full 'RSC Advances'
_journal_page_first 10203
_journal_page_last 10211
_journal_paper_doi 10.1039/D1RA01285A
_journal_volume 11
_journal_year 2021
_chemical_formula_moiety 'C27 H32 N4 O4 S2'
_chemical_formula_sum 'C27 H32 N4 O4 S2'
_chemical_formula_weight 540.68
_space_group_crystal_system monoclinic
_space_group_IT_number 14
_space_group_name_Hall '-P 2yn'
_space_group_name_H-M_alt 'P 1 21/n 1'
_atom_sites_solution_hydrogens mixed
_audit_creation_date 2020-08-05
_audit_creation_method
;
Olex2 1.2
(compiled 2018.05.29 svn.r3508 for OlexSys, GUI svn.r5506)
;
_audit_update_record
;
2020-08-05 deposited with the CCDC.	2021-03-02 downloaded from the CCDC.
;
_cell_angle_alpha 90
_cell_angle_beta 119.496(4)
_cell_angle_gamma 90
_cell_formula_units_Z 8
_cell_length_a 30.948(4)
_cell_length_b 6.6912(8)
_cell_length_c 30.949(4)
_cell_measurement_reflns_used 9621
_cell_measurement_temperature 273.15
_cell_measurement_theta_max 26.91
_cell_measurement_theta_min 2.61
_cell_volume 5578.2(12)
_computing_cell_refinement 'SAINT V8.38A (Bruker, 2018)'
_computing_data_reduction 'SAINT V8.38A (Bruker, 2018)'
_computing_molecular_graphics 'Olex2 (Dolomanov et al., 2009)'
_computing_publication_material 'Olex2 (Dolomanov et al., 2009)'
_computing_structure_refinement 'ShelXL (Sheldrick, 2015)'
_computing_structure_solution 'SHELXT 2014/5 (Sheldrick, 2014)'
_diffrn_ambient_temperature 273.15
_diffrn_measured_fraction_theta_full 0.999
_diffrn_measured_fraction_theta_max 0.997
_diffrn_measurement_device_type 'Bruker APEX-II CCD'
_diffrn_measurement_method '\f and \w scans'
_diffrn_radiation_type MoK\a
_diffrn_radiation_wavelength 0.71073
_diffrn_reflns_av_R_equivalents 0.0934
_diffrn_reflns_av_unetI/netI 0.0397
_diffrn_reflns_Laue_measured_fraction_full 0.999
_diffrn_reflns_Laue_measured_fraction_max 0.997
_diffrn_reflns_limit_h_max 41
_diffrn_reflns_limit_h_min -41
_diffrn_reflns_limit_k_max 8
_diffrn_reflns_limit_k_min -8
_diffrn_reflns_limit_l_max 41
_diffrn_reflns_limit_l_min -41
_diffrn_reflns_number 172216
_diffrn_reflns_point_group_measured_fraction_full 0.999
_diffrn_reflns_point_group_measured_fraction_max 0.997
_diffrn_reflns_theta_full 25.242
_diffrn_reflns_theta_max 28.335
_diffrn_reflns_theta_min 0.756
_exptl_absorpt_coefficient_mu 0.230
_exptl_absorpt_correction_T_max 0.7457
_exptl_absorpt_correction_T_min 0.6892
_exptl_absorpt_correction_type multi-scan
_exptl_absorpt_process_details
;
SADABS-2016/2 (Bruker,2016/2) was used for absorption correction.
wR2(int) was 0.1336 before and 0.0749 after correction.
The Ratio of minimum to maximum transmission is 0.9242.
The \l/2 correction factor is Not present.
;
_exptl_crystal_colour colourless
_exptl_crystal_colour_primary colourless
_exptl_crystal_density_diffrn 1.288
_exptl_crystal_description block
_exptl_crystal_F_000 2288
_exptl_crystal_size_max 0.15
_exptl_crystal_size_mid 0.15
_exptl_crystal_size_min 0.12
_refine_diff_density_max 0.608
_refine_diff_density_min -0.351
_refine_diff_density_rms 0.062
_refine_ls_extinction_coef 0.0012(2)
_refine_ls_extinction_expression Fc^*^=kFc[1+0.001xFc^2^\l^3^/sin(2\q)]^-1/4^
_refine_ls_extinction_method 'SHELXL-2014/7 (Sheldrick 2014'
_refine_ls_goodness_of_fit_ref 1.069
_refine_ls_hydrogen_treatment constr
_refine_ls_matrix_type full
_refine_ls_number_parameters 731
_refine_ls_number_reflns 13837
_refine_ls_number_restraints 156
_refine_ls_restrained_S_all 1.083
_refine_ls_R_factor_all 0.0771
_refine_ls_R_factor_gt 0.0568
_refine_ls_shift/su_max 0.001
_refine_ls_shift/su_mean 0.000
_refine_ls_structure_factor_coef Fsqd
_refine_ls_weighting_details 'w=1/[\s^2^(Fo^2^)+(0.0562P)^2^+4.6675P] where P=(Fo^2^+2Fc^2^)/3'
_refine_ls_weighting_scheme calc
_refine_ls_wR_factor_gt 0.1334
_refine_ls_wR_factor_ref 0.1452
_reflns_Friedel_coverage 0.000
_reflns_number_gt 11124
_reflns_number_total 13837
_reflns_threshold_expression 'I > 2\s(I)'
_cod_data_source_file d1ra01285a2.cif
_cod_data_source_block a
_cod_original_cell_volume 5578.3(12)
_cod_database_code 7242390
_shelx_shelxl_version_number 2014/7
_shelx_space_group_comment
;
The symmetry employed for this shelxl refinement is uniquely defined
by the following loop, which should always be used as a source of
symmetry information in preference to the above space-group names.
They are only intended as comments.
;
_olex2_refinement_description
;
1. Twinned data refinement
 Scales: 0.5384(11)
 0.4616(11)
2. Fixed Uiso
 At 1.2 times of:
  All C(H) groups, All C(H,H) groups, All N(H) groups
 At 1.5 times of:
  All C(H,H,H) groups
3. Uiso/Uaniso restraints and constraints
Uanis(C47) \\sim Ueq, Uanis(C49) \\sim Ueq, Uanis(C50) \\sim Ueq, Uanis(C54)
\\sim Ueq, Uanis(C54A) \\sim Ueq, Uanis(C50A) \\sim Ueq, Uanis(C49A) \\sim Ueq:
with sigma of 0.01 and sigma for terminal atoms of 0.02
Uanis(C48) \\sim Ueq, Uanis(C51) \\sim Ueq, Uanis(C52) \\sim Ueq, Uanis(C53)
\\sim Ueq, Uanis(C53A) \\sim Ueq, Uanis(C52A) \\sim Ueq, Uanis(C51A) \\sim Ueq:
with sigma of 0.01 and sigma for terminal atoms of 0.02
4. Rigid body (RIGU) restrains
 C47, C49, C50, C54, C54A, C50A, C49A
 with sigma for 1-2 distances of 0.004 and sigma for 1-3 distances of 0.004
 C48, C51, C52, C53, C53A, C52A, C51A
 with sigma for 1-2 distances of 0.004 and sigma for 1-3 distances of 0.004
5. Others
 Sof(C54A)=Sof(H54D)=Sof(H54E)=Sof(H54F)=Sof(C50A)=Sof(H50D)=Sof(H50E)=
 Sof(H50F)=Sof(C49A)=Sof(H49D)=Sof(H49E)=Sof(H49F)=1-FVAR(1)
 Sof(C49)=Sof(H49A)=Sof(H49B)=Sof(H49C)=Sof(C50)=Sof(H50A)=Sof(H50B)=Sof(H50C)=
 Sof(C54)=Sof(H54A)=Sof(H54B)=Sof(H54C)=FVAR(1)
 Sof(C53A)=Sof(H53D)=Sof(H53E)=Sof(H53F)=Sof(C52A)=Sof(H52D)=Sof(H52E)=
 Sof(H52F)=Sof(C51A)=Sof(H51D)=Sof(H51E)=Sof(H51F)=1-FVAR(2)
 Sof(C51)=Sof(H51A)=Sof(H51B)=Sof(H51C)=Sof(C52)=Sof(H52A)=Sof(H52B)=Sof(H52C)=
 Sof(C53)=Sof(H53A)=Sof(H53B)=Sof(H53C)=FVAR(2)
6.a Riding coordinates:
 C49(H49A,H49B,H49C), C50(H50A,H50B,H50C), C51(H51A,H51B,H51C), C52(H52A,H52B,
 H52C), C53(H53A,H53B,H53C), C54(H54A,H54B,H54C), C54A(H54D,H54E,H54F),
 C50A(H50D,H50E,H50F), C49A(H49D,H49E,H49F), C53A(H53D,H53E,H53F), C52A(H52D,
 H52E,H52F), C51A(H51D,H51E,H51F)
6.b Secondary CH2 refined with riding coordinates:
 C19(H19A,H19B), C23(H23A,H23B), C24(H24A,H24B), C25(H25A,H25B)
6.c Aromatic/amide H refined with riding coordinates:
 N1(H1), N2(H2), C6(H6), C8(H8), C9(H9), C10(H10), C15(H15), C18(H18), N4(H4),
 C21(H21), N5(H5), N7(H7), N8(H8A), C26(H26), C31(H31), C33(H33), C34(H34),
 C37(H37), C43(H43), C44(H44)
6.d Idealised Me refined as rotating group:
 C1(H1A,H1B,H1C), C5(H5A,H5B,H5C), C16(H16A,H16B,H16C), C40(H40A,H40B,H40C),
 C45(H45A,H45B,H45C), C46(H46A,H46B,H46C)
;
_olex2_submission_special_instructions 'No special instructions were received'

loop_
_space_group_symop_operation_xyz
'x, y, z'
'-x+1/2, y+1/2, -z+1/2'
'-x, -y, -z'
'x-1/2, -y-1/2, z-1/2'

loop_
_atom_site_label
_atom_site_type_symbol
_atom_site_fract_x
_atom_site_fract_y
_atom_site_fract_z
_atom_site_U_iso_or_equiv
_atom_site_adp_type
_atom_site_occupancy
_atom_site_site_symmetry_order
_atom_site_calc_flag
_atom_site_refinement_flags_posn
_atom_site_refinement_flags_adp
_atom_site_refinement_flags_occupancy
_atom_site_disorder_assembly
_atom_site_disorder_group
S1 S 0.68096(3) 0.73504(13) 0.24397(3) 0.03078(18) Uani 1 1 d . . . . .
S2 S 0.51731(3) 0.85737(15) 0.29076(3) 0.0387(2) Uani 1 1 d . . . . .
O1 O 0.62842(9) 0.7072(4) 0.22149(9) 0.0440(6) Uani 1 1 d . . . . .
O2 O 0.51000(10) 0.7152(5) 0.25384(10) 0.0534(7) Uani 1 1 d . . . . .
O3 O 0.70985(10) 0.6087(4) 0.23056(10) 0.0468(6) Uani 1 1 d . . . . .
O4 O 0.47807(10) 0.8945(5) 0.30152(11) 0.0565(8) Uani 1 1 d . . . . .
N1 N 0.62613(10) 0.7352(4) 0.31070(10) 0.0271(5) Uani 1 1 d . . . . .
H1 H 0.6049 0.7319 0.2795 0.032 Uiso 1 1 calc R . . . .
N2 N 0.69028(11) 0.9562(5) 0.23114(11) 0.0398(7) Uani 1 1 d . . . . .
H2 H 0.7142 0.9778 0.2250 0.048 Uiso 1 1 calc R . . . .
C1 C 0.85769(19) 0.9047(10) 0.4078(2) 0.085(2) Uani 1 1 d . . . . .
H1A H 0.8447 1.0206 0.4157 0.128 Uiso 1 1 calc GR . . . .
H1B H 0.8475 0.9058 0.3730 0.128 Uiso 1 1 calc GR . . . .
H1C H 0.8933 0.9059 0.4269 0.128 Uiso 1 1 calc GR . . . .
C2 C 0.65963(12) 0.7439(5) 0.39453(12) 0.0289(7) Uani 1 1 d . . . . .
C3 C 0.61482(11) 0.7537(5) 0.34830(12) 0.0273(6) Uani 1 1 d . . . . .
C4 C 0.69956(11) 0.7270(4) 0.38290(12) 0.0274(6) Uani 1 1 d . . . . .
C5 C 0.85780(15) 0.7150(8) 0.47565(15) 0.0549(11) Uani 1 1 d . . . . .
H5A H 0.8934 0.7151 0.4926 0.082 Uiso 1 1 calc GR . . . .
H5B H 0.8463 0.5971 0.4845 0.082 Uiso 1 1 calc GR . . . .
H5C H 0.8462 0.8314 0.4850 0.082 Uiso 1 1 calc GR . . . .
C6 C 0.65815(13) 0.7650(5) 0.43823(13) 0.0355(8) Uani 1 1 d . . . . .
H6 H 0.6874 0.7565 0.4685 0.043 Uiso 1 1 calc R . . . .
C7 C 0.67701(11) 0.7226(4) 0.33100(12) 0.0260(6) Uani 1 1 d . . . . .
C8 C 0.75138(12) 0.7224(5) 0.41246(13) 0.0317(7) Uani 1 1 d . . . . .
H8 H 0.7660 0.7245 0.4469 0.038 Uiso 1 1 calc R . . . .
C9 C 0.65512(17) 1.2458(5) 0.36160(16) 0.0448(9) Uani 1 1 d . . . . .
H9 H 0.6526 1.2673 0.3900 0.054 Uiso 1 1 calc R . . . .
C10 C 0.75788(12) 0.7123(5) 0.33872(12) 0.0319(7) Uani 1 1 d . . . . .
H10 H 0.7776 0.7074 0.3238 0.038 Uiso 1 1 calc R . . . .
C11 C 0.70670(12) 0.7169(5) 0.30857(11) 0.0273(6) Uani 1 1 d . . . . .
C12 C 0.57037(12) 0.7953(5) 0.34690(12) 0.0332(7) Uani 1 1 d . . . . .
C13 C 0.78082(11) 0.7147(5) 0.39014(12) 0.0310(7) Uani 1 1 d . . . . .
C14 C 0.61339(14) 0.7987(7) 0.43739(14) 0.0446(9) Uani 1 1 d . . . . .
C15 C 0.70115(16) 1.2388(5) 0.36437(15) 0.0450(9) Uani 1 1 d . . . . .
H15 H 0.7300 1.2556 0.3947 0.054 Uiso 1 1 calc R . . . .
C16 C 0.85803(17) 0.5280(9) 0.40725(18) 0.0747(16) Uani 1 1 d . . . . .
H16A H 0.8496 0.5320 0.3730 0.112 Uiso 1 1 calc GR . . . .
H16B H 0.8435 0.4116 0.4131 0.112 Uiso 1 1 calc GR . . . .
H16C H 0.8935 0.5226 0.4278 0.112 Uiso 1 1 calc GR . . . .
C17 C 0.83798(13) 0.7173(6) 0.41995(13) 0.0400(8) Uani 1 1 d . . . . .
C18 C 0.57027(13) 0.8175(6) 0.39139(13) 0.0400(8) Uani 1 1 d . . . . .
H18 H 0.5405 0.8460 0.3906 0.048 Uiso 1 1 calc R . . . .
C19 C 0.56076(15) 1.2242(6) 0.30825(17) 0.0482(9) Uani 1 1 d . . . . .
H19A H 0.5616 1.2031 0.3397 0.058 Uiso 1 1 calc R . . . .
H19B H 0.5458 1.3537 0.2954 0.058 Uiso 1 1 calc R . . . .
C20 C 0.61309(14) 1.2205(5) 0.31619(15) 0.0386(8) Uani 1 1 d . . . . .
N3 N 0.61539(11) 1.1821(4) 0.27514(11) 0.0387(6) Uani 1 1 d . . . . .
N4 N 0.53080(12) 1.0668(5) 0.27291(12) 0.0474(8) Uani 1 1 d . . . . .
H4 H 0.5200 1.0857 0.2418 0.057 Uiso 1 1 calc R . . . .
C21 C 0.70360(14) 1.2063(5) 0.32151(15) 0.0414(8) Uani 1 1 d . . . . .
H21 H 0.7340 1.2056 0.3222 0.050 Uiso 1 1 calc R . . . .
C22 C 0.65987(13) 1.1751(5) 0.27766(13) 0.0366(7) Uani 1 1 d . . . . .
C23 C 0.65859(15) 1.1248(6) 0.22952(15) 0.0445(8) Uani 1 1 d . . . . .
H23A H 0.6245 1.0946 0.2049 0.053 Uiso 1 1 calc R . . . .
H23B H 0.6684 1.2428 0.2183 0.053 Uiso 1 1 calc R . . . .
S3 S 0.70868(3) 0.70853(15) 0.98149(3) 0.0379(2) Uani 1 1 d . . . . .
S4 S 0.75612(3) 0.60568(13) 0.81790(3) 0.0362(2) Uani 1 1 d . . . . .
O5 O 0.77825(9) 0.5663(4) 0.86967(10) 0.0464(6) Uani 1 1 d . . . . .
O6 O 0.69762(10) 0.7387(5) 1.02037(9) 0.0500(7) Uani 1 1 d . . . . .
O7 O 0.76900(10) 0.4829(5) 0.78799(10) 0.0517(7) Uani 1 1 d . . . . .
O8 O 0.74545(10) 0.5638(5) 0.98757(11) 0.0549(7) Uani 1 1 d . . . . .
C24 C 0.77309(14) 0.9941(6) 0.84420(15) 0.0483(9) Uani 1 1 d . . . . .
H24A H 0.7848 1.1137 0.8354 0.058 Uiso 1 1 calc R . . . .
H24B H 0.7975 0.9589 0.8780 0.058 Uiso 1 1 calc R . . . .
N5 N 0.68895(10) 0.6010(4) 0.87229(10) 0.0330(6) Uani 1 1 d . . . . .
H5 H 0.7201 0.5963 0.8936 0.040 Uiso 1 1 calc R . . . .
C25 C 0.69212(19) 1.0721(6) 0.94014(17) 0.0557(11) Uani 1 1 d . . . . .
H25A H 0.7041 1.2007 0.9560 0.067 Uiso 1 1 calc R . . . .
H25B H 0.6605 1.0464 0.9384 0.067 Uiso 1 1 calc R . . . .
N6 N 0.72664(11) 1.0424(4) 0.88659(11) 0.0399(7) Uani 1 1 d . . . . .
N7 N 0.72776(12) 0.9152(5) 0.97001(12) 0.0471(8) Uani 1 1 d . . . . .
H7 H 0.7590 0.9341 0.9814 0.057 Uiso 1 1 calc R . . . .
N8 N 0.77044(11) 0.8323(5) 0.81128(11) 0.0405(7) Uani 1 1 d . . . . .
H8A H 0.7767 0.8581 0.7877 0.049 Uiso 1 1 calc R . . . .
C26 C 0.60796(13) 0.6605(6) 0.92915(13) 0.0407(8) Uani 1 1 d . . . . .
H26 H 0.6089 0.6808 0.9593 0.049 Uiso 1 1 calc R . . . .
C27 C 0.66855(13) 0.5955(4) 0.82156(12) 0.0305(7) Uani 1 1 d . . . . .
C28 C 0.65260(13) 0.6509(5) 0.92842(12) 0.0353(7) Uani 1 1 d . . . . .
C29 C 0.69131(12) 0.5921(5) 0.79247(12) 0.0314(7) Uani 1 1 d . . . . .
C30 C 0.56175(13) 0.6406(7) 0.88617(14) 0.0446(9) Uani 1 1 d . . . . .
C31 C 0.56100(14) 0.6173(6) 0.84085(14) 0.0419(8) Uani 1 1 d . . . . .
H31 H 0.5308 0.6083 0.8116 0.050 Uiso 1 1 calc R . . . .
C32 C 0.61623(12) 0.5973(5) 0.79902(12) 0.0308(7) Uani 1 1 d . . . . .
C33 C 0.58728(13) 0.6017(5) 0.74816(13) 0.0348(7) Uani 1 1 d . . . . .
H33 H 0.5529 0.6057 0.7338 0.042 Uiso 1 1 calc R . . . .
C34 C 0.66108(13) 0.5956(5) 0.74131(13) 0.0339(7) Uani 1 1 d . . . . .
H34 H 0.6759 0.5951 0.7215 0.041 Uiso 1 1 calc R . . . .
C35 C 0.60503(12) 0.6077(5) 0.83938(12) 0.0311(7) Uani 1 1 d . . . . .
C36 C 0.60891(13) 0.6000(5) 0.71805(13) 0.0337(7) Uani 1 1 d . . . . .
C37 C 0.64007(16) 1.1138(5) 0.84641(17) 0.0479(10) Uani 1 1 d . . . . .
H37 H 0.6116 1.1368 0.8487 0.057 Uiso 1 1 calc R . . . .
C38 C 0.65085(12) 0.6153(5) 0.88304(12) 0.0323(7) Uani 1 1 d . . . . .
C39 C 0.72483(13) 1.0420(5) 0.84291(13) 0.0379(7) Uani 1 1 d . . . . .
C40 C 0.52335(15) 0.6273(8) 0.64225(15) 0.0593(12) Uani 1 1 d . . . . .
H40A H 0.5126 0.5214 0.6557 0.089 Uiso 1 1 calc GR . . . .
H40B H 0.5055 0.6201 0.6067 0.089 Uiso 1 1 calc GR . . . .
H40C H 0.5170 0.7538 0.6527 0.089 Uiso 1 1 calc GR . . . .
C41 C 0.68501(15) 1.0787(5) 0.88828(15) 0.0430(8) Uani 1 1 d . . . . .
C42 C 0.57883(14) 0.6061(6) 0.66087(14) 0.0441(9) Uani 1 1 d . . . . .
C43 C 0.68118(16) 1.0803(6) 0.79933(15) 0.0460(9) Uani 1 1 d . . . . .
H43 H 0.6809 1.0831 0.7692 0.055 Uiso 1 1 calc R . . . .
C44 C 0.63836(16) 1.1138(5) 0.80094(17) 0.0507(10) Uani 1 1 d . . . . .
H44 H 0.6086 1.1364 0.7719 0.061 Uiso 1 1 calc R . . . .
C45 C 0.5960(2) 0.7838(9) 0.6427(2) 0.0747(16) Uani 1 1 d . . . . .
H45A H 0.5912 0.9046 0.6565 0.112 Uiso 1 1 calc GR . . . .
H45B H 0.5772 0.7902 0.6071 0.112 Uiso 1 1 calc GR . . . .
H45C H 0.6306 0.7689 0.6529 0.112 Uiso 1 1 calc GR . . . .
C46 C 0.5877(2) 0.4125(9) 0.64086(19) 0.0820(18) Uani 1 1 d . . . . .
H46A H 0.6226 0.3966 0.6528 0.123 Uiso 1 1 calc GR . . . .
H46B H 0.5704 0.4164 0.6052 0.123 Uiso 1 1 calc GR . . . .
H46C H 0.5759 0.3021 0.6519 0.123 Uiso 1 1 calc GR . . . .
C47 C 0.61136(17) 0.8339(9) 0.48491(15) 0.0623(12) Uani 1 1 d . U . . .
C48 C 0.51306(17) 0.6455(10) 0.88924(17) 0.0674(13) Uani 1 1 d . U . . .
C49 C 0.6473(7) 0.703(3) 0.5264(6) 0.118(5) Uani 0.623(14) 1 d . U P A 1
H49A H 0.6376 0.5648 0.5212 0.177 Uiso 0.623(14) 1 d R . P A 1
H49B H 0.6501 0.7475 0.5572 0.177 Uiso 0.623(14) 1 d R . P A 1
H49C H 0.6787 0.7179 0.5276 0.177 Uiso 0.623(14) 1 d R . P A 1
C50 C 0.5601(4) 0.828(3) 0.4785(4) 0.092(4) Uani 0.623(14) 1 d . U P A 1
H50A H 0.5404 0.9335 0.4564 0.138 Uiso 0.623(14) 1 d R . P A 1
H50B H 0.5619 0.8457 0.5101 0.138 Uiso 0.623(14) 1 d R . P A 1
H50C H 0.5451 0.7016 0.4647 0.138 Uiso 0.623(14) 1 d R . P A 1
C51 C 0.5204(4) 0.567(3) 0.9366(4) 0.118(4) Uani 0.694(10) 1 d . U P B 1
H51A H 0.5297 0.4286 0.9387 0.177 Uiso 0.694(10) 1 d R . P B 1
H51B H 0.4900 0.5768 0.9377 0.177 Uiso 0.694(10) 1 d R . P B 1
H51C H 0.5461 0.6388 0.9640 0.177 Uiso 0.694(10) 1 d R . P B 1
C52 C 0.4701(3) 0.5616(17) 0.8464(3) 0.083(3) Uani 0.694(10) 1 d . U P B 1
H52A H 0.4663 0.6308 0.8175 0.125 Uiso 0.694(10) 1 d R . P B 1
H52B H 0.4413 0.5833 0.8498 0.125 Uiso 0.694(10) 1 d R . P B 1
H52C H 0.4740 0.4212 0.8429 0.125 Uiso 0.694(10) 1 d R . P B 1
C53 C 0.4994(4) 0.8894(16) 0.8834(5) 0.114(4) Uani 0.694(10) 1 d . U P B 1
H53A H 0.5281 0.9582 0.9084 0.171 Uiso 0.694(10) 1 d R . P B 1
H53B H 0.4719 0.9105 0.8891 0.171 Uiso 0.694(10) 1 d R . P B 1
H53C H 0.4912 0.9399 0.8512 0.171 Uiso 0.694(10) 1 d R . P B 1
C54 C 0.6304(6) 1.0657(18) 0.5015(4) 0.102(4) Uani 0.623(14) 1 d . U P A 1
H54A H 0.6647 1.0774 0.5105 0.153 Uiso 0.623(14) 1 d R . P A 1
H54B H 0.6264 1.1021 0.5293 0.153 Uiso 0.623(14) 1 d R . P A 1
H54C H 0.6108 1.1531 0.4741 0.153 Uiso 0.623(14) 1 d R . P A 1
C54A C 0.5911(10) 1.021(4) 0.4865(8) 0.117(6) Uani 0.377(14) 1 d . U P A 2
H54D H 0.6086 1.1268 0.4806 0.176 Uiso 0.377(14) 1 d R . P A 2
H54E H 0.5933 1.0411 0.5183 0.176 Uiso 0.377(14) 1 d R . P A 2
H54F H 0.5569 1.0226 0.4611 0.176 Uiso 0.377(14) 1 d R . P A 2
C50A C 0.5720(7) 0.670(4) 0.4837(5) 0.084(5) Uani 0.377(14) 1 d . U P A 2
H50D H 0.5403 0.6928 0.4549 0.126 Uiso 0.377(14) 1 d R . P A 2
H50E H 0.5689 0.6819 0.5130 0.126 Uiso 0.377(14) 1 d R . P A 2
H50F H 0.5833 0.5377 0.4822 0.126 Uiso 0.377(14) 1 d R . P A 2
C49A C 0.6603(8) 0.787(4) 0.5313(7) 0.076(5) Uani 0.377(14) 1 d . U P A 2
H49D H 0.6598 0.6655 0.5476 0.114 Uiso 0.377(14) 1 d R . P A 2
H49E H 0.6652 0.8985 0.5527 0.114 Uiso 0.377(14) 1 d R . P A 2
H49F H 0.6870 0.7812 0.5239 0.114 Uiso 0.377(14) 1 d R . P A 2
C53A C 0.4756(7) 0.743(5) 0.8518(8) 0.092(6) Uani 0.306(10) 1 d . U P B 2
H53D H 0.4934 0.8671 0.8607 0.138 Uiso 0.306(10) 1 d R . P B 2
H53E H 0.4468 0.7535 0.8556 0.138 Uiso 0.306(10) 1 d R . P B 2
H53F H 0.4656 0.7120 0.8178 0.138 Uiso 0.306(10) 1 d R . P B 2
C52A C 0.4960(8) 0.395(4) 0.8809(9) 0.098(6) Uani 0.306(10) 1 d . U P B 2
H52D H 0.5015 0.3421 0.8552 0.147 Uiso 0.306(10) 1 d R . P B 2
H52E H 0.4615 0.3845 0.8711 0.147 Uiso 0.306(10) 1 d R . P B 2
H52F H 0.5154 0.3210 0.9110 0.147 Uiso 0.306(10) 1 d R . P B 2
C51A C 0.5222(7) 0.717(4) 0.9400(7) 0.068(5) Uani 0.306(10) 1 d . U P B 2
H51D H 0.5476 0.6350 0.9650 0.102 Uiso 0.306(10) 1 d R . P B 2
H51E H 0.4922 0.7041 0.9416 0.102 Uiso 0.306(10) 1 d R . P B 2
H51F H 0.5327 0.8545 0.9455 0.102 Uiso 0.306(10) 1 d R . P B 2

loop_
_atom_site_aniso_label
_atom_site_aniso_U_11
_atom_site_aniso_U_22
_atom_site_aniso_U_33
_atom_site_aniso_U_23
_atom_site_aniso_U_13
_atom_site_aniso_U_12
S1 0.0291(4) 0.0375(4) 0.0275(4) -0.0026(3) 0.0154(3) -0.0013(3)
S2 0.0253(4) 0.0496(5) 0.0367(5) 0.0015(4) 0.0117(4) -0.0009(3)
O1 0.0270(12) 0.0682(17) 0.0313(13) -0.0039(12) 0.0101(10) -0.0094(11)
O2 0.0452(16) 0.0678(19) 0.0353(15) -0.0143(13) 0.0105(12) -0.0130(14)
O3 0.0507(16) 0.0527(16) 0.0427(14) -0.0051(12) 0.0273(13) 0.0123(12)
O4 0.0270(13) 0.089(2) 0.0529(18) 0.0031(15) 0.0195(13) 0.0048(13)
N1 0.0237(13) 0.0335(13) 0.0246(13) 0.0028(10) 0.0123(11) 0.0015(10)
N2 0.0388(16) 0.0463(17) 0.0414(17) 0.0044(14) 0.0252(14) -0.0005(13)
C1 0.041(3) 0.113(5) 0.080(4) 0.016(3) 0.013(3) -0.032(3)
C2 0.0271(16) 0.0324(16) 0.0278(16) 0.0008(12) 0.0138(13) -0.0009(12)
C3 0.0244(15) 0.0314(15) 0.0263(15) 0.0021(12) 0.0125(12) -0.0007(12)
C4 0.0240(15) 0.0283(14) 0.0275(15) 0.0042(12) 0.0109(13) 0.0020(11)
C5 0.031(2) 0.091(3) 0.038(2) -0.006(2) 0.0136(17) -0.001(2)
C6 0.0285(17) 0.049(2) 0.0274(17) 0.0024(14) 0.0124(14) 0.0003(14)
C7 0.0243(15) 0.0256(14) 0.0286(15) 0.0023(11) 0.0135(13) 0.0011(11)
C8 0.0261(16) 0.0374(17) 0.0317(17) 0.0030(13) 0.0143(14) 0.0017(13)
C9 0.064(3) 0.0256(17) 0.048(2) -0.0029(14) 0.031(2) -0.0028(15)
C10 0.0270(16) 0.0389(17) 0.0332(17) -0.0001(13) 0.0175(14) -0.0013(13)
C11 0.0273(15) 0.0287(15) 0.0256(15) 0.0013(12) 0.0129(12) 0.0016(12)
C12 0.0261(16) 0.0429(18) 0.0283(16) -0.0007(14) 0.0117(13) -0.0004(13)
C13 0.0248(16) 0.0347(16) 0.0322(17) -0.0007(13) 0.0131(14) -0.0020(12)
C14 0.0340(19) 0.069(3) 0.0336(19) -0.0003(17) 0.0183(16) -0.0008(17)
C15 0.046(2) 0.0332(18) 0.041(2) 0.0014(15) 0.0106(17) -0.0035(15)
C16 0.044(2) 0.107(4) 0.059(3) -0.012(3) 0.014(2) 0.033(3)
C17 0.0249(17) 0.064(2) 0.0289(17) 0.0035(16) 0.0119(14) 0.0024(15)
C18 0.0283(17) 0.057(2) 0.0362(18) -0.0010(16) 0.0168(15) -0.0002(16)
C19 0.048(2) 0.040(2) 0.063(3) 0.0023(18) 0.032(2) 0.0044(17)
C20 0.045(2) 0.0296(16) 0.046(2) -0.0005(15) 0.0263(18) -0.0013(15)
N3 0.0373(16) 0.0360(15) 0.0399(16) 0.0038(13) 0.0168(13) 0.0031(12)
N4 0.0383(17) 0.059(2) 0.0409(17) 0.0144(15) 0.0161(14) 0.0063(14)
C21 0.0361(19) 0.0350(17) 0.049(2) 0.0003(16) 0.0179(17) -0.0054(15)
C22 0.0392(18) 0.0316(16) 0.0398(18) 0.0068(14) 0.0201(15) -0.0002(14)
C23 0.049(2) 0.044(2) 0.046(2) 0.0091(16) 0.0276(18) 0.0042(16)
S3 0.0317(4) 0.0537(5) 0.0233(4) 0.0018(4) 0.0097(3) 0.0003(4)
S4 0.0289(4) 0.0448(5) 0.0337(5) 0.0004(3) 0.0145(3) 0.0038(3)
O5 0.0358(14) 0.0623(17) 0.0373(14) 0.0116(12) 0.0151(11) 0.0082(12)
O6 0.0474(16) 0.079(2) 0.0230(12) -0.0029(12) 0.0170(12) -0.0046(13)
O7 0.0424(14) 0.0684(19) 0.0495(16) -0.0067(14) 0.0267(13) 0.0109(13)
O8 0.0422(15) 0.0625(18) 0.0533(17) 0.0053(14) 0.0183(13) 0.0145(13)
C24 0.0394(19) 0.054(2) 0.054(2) -0.0142(19) 0.0253(18) -0.0174(17)
N5 0.0275(14) 0.0398(15) 0.0262(14) -0.0018(11) 0.0090(12) -0.0008(11)
C25 0.081(3) 0.040(2) 0.062(3) -0.0088(19) 0.047(3) -0.006(2)
N6 0.0470(17) 0.0350(15) 0.0408(16) -0.0025(13) 0.0241(14) -0.0052(13)
N7 0.0430(18) 0.0517(19) 0.0412(18) -0.0047(14) 0.0164(15) -0.0093(14)
N8 0.0391(16) 0.0518(18) 0.0352(16) -0.0083(14) 0.0218(13) -0.0102(14)
C26 0.0348(18) 0.061(2) 0.0303(18) 0.0039(16) 0.0189(15) 0.0031(17)
C27 0.0340(17) 0.0269(15) 0.0315(17) -0.0015(12) 0.0167(14) -0.0010(12)
C28 0.0335(17) 0.0450(19) 0.0279(17) -0.0001(14) 0.0154(14) -0.0012(14)
C29 0.0303(16) 0.0311(16) 0.0322(17) -0.0028(13) 0.0151(14) 0.0016(12)
C30 0.0321(18) 0.070(3) 0.0340(19) 0.0000(17) 0.0176(16) -0.0012(17)
C31 0.0323(18) 0.058(2) 0.0325(19) -0.0023(15) 0.0139(15) -0.0042(15)
C32 0.0323(17) 0.0300(15) 0.0326(17) -0.0022(12) 0.0178(14) -0.0037(12)
C33 0.0276(16) 0.0382(18) 0.0362(19) -0.0013(14) 0.0138(15) -0.0012(13)
C34 0.0381(18) 0.0335(17) 0.0326(17) -0.0040(13) 0.0192(15) 0.0002(13)
C35 0.0317(17) 0.0319(16) 0.0296(17) -0.0009(12) 0.0150(14) -0.0021(12)
C36 0.0333(17) 0.0330(17) 0.0329(17) -0.0052(13) 0.0149(14) -0.0002(13)
C37 0.047(2) 0.0362(19) 0.064(3) 0.0017(17) 0.030(2) 0.0033(16)
C38 0.0331(17) 0.0331(17) 0.0317(17) 0.0000(12) 0.0169(14) -0.0021(13)
C39 0.0434(19) 0.0278(16) 0.0424(19) -0.0006(14) 0.0212(16) -0.0067(14)
C40 0.039(2) 0.096(4) 0.034(2) -0.001(2) 0.0105(18) 0.006(2)
C41 0.052(2) 0.0326(17) 0.053(2) -0.0049(16) 0.0320(19) -0.0050(16)
C42 0.038(2) 0.061(2) 0.0317(19) -0.0020(16) 0.0163(16) -0.0010(17)
C43 0.056(2) 0.0366(18) 0.045(2) 0.0003(16) 0.0244(19) -0.0046(17)
C44 0.047(2) 0.037(2) 0.054(3) 0.0034(17) 0.015(2) 0.0034(16)
C45 0.060(3) 0.104(4) 0.055(3) 0.024(3) 0.024(3) -0.005(3)
C46 0.070(3) 0.108(4) 0.052(3) -0.022(3) 0.017(2) 0.029(3)
C47 0.049(2) 0.112(3) 0.0297(19) 0.000(2) 0.0218(17) 0.006(2)
C48 0.040(2) 0.124(4) 0.045(2) 0.001(2) 0.0270(18) 0.004(2)
C49 0.129(10) 0.170(11) 0.065(7) 0.041(8) 0.056(7) 0.046(8)
C50 0.065(5) 0.168(11) 0.059(5) -0.020(6) 0.043(4) -0.006(5)
C51 0.064(5) 0.223(11) 0.088(5) 0.035(6) 0.053(4) 0.009(7)
C52 0.042(4) 0.129(7) 0.087(5) -0.006(5) 0.039(3) -0.015(4)
C53 0.073(6) 0.132(6) 0.164(9) -0.028(5) 0.078(6) 0.007(5)
C54 0.114(8) 0.134(7) 0.079(6) -0.039(5) 0.065(6) -0.017(6)
C54A 0.136(13) 0.136(9) 0.093(11) -0.003(7) 0.066(10) 0.028(8)
C50A 0.087(8) 0.139(10) 0.043(7) -0.008(7) 0.044(6) -0.024(7)
C49A 0.074(7) 0.122(11) 0.026(5) -0.015(6) 0.020(5) -0.009(7)
C53A 0.045(7) 0.170(13) 0.078(8) 0.017(8) 0.043(6) 0.017(8)
C52A 0.069(10) 0.143(9) 0.101(12) -0.003(7) 0.056(9) -0.019(7)
C51A 0.039(7) 0.125(12) 0.060(6) 0.001(6) 0.039(5) 0.002(8)

loop_
_atom_type_symbol
_atom_type_description
_atom_type_scat_dispersion_real
_atom_type_scat_dispersion_imag
_atom_type_scat_source
C C 0.0033 0.0016 'International Tables Vol C Tables 4.2.6.8 and 6.1.1.4'
H H 0.0000 0.0000 'International Tables Vol C Tables 4.2.6.8 and 6.1.1.4'
N N 0.0061 0.0033 'International Tables Vol C Tables 4.2.6.8 and 6.1.1.4'
O O 0.0106 0.0060 'International Tables Vol C Tables 4.2.6.8 and 6.1.1.4'
S S 0.1246 0.1234 'International Tables Vol C Tables 4.2.6.8 and 6.1.1.4'

loop_
_geom_angle_atom_site_label_1
_geom_angle_atom_site_label_2
_geom_angle_atom_site_label_3
_geom_angle
_geom_angle_site_symmetry_1
_geom_angle_site_symmetry_3
_geom_angle_publ_flag
O1 S1 O3 120.27(17) . . ?
O1 S1 N2 107.53(17) . . ?
O1 S1 C11 108.34(15) . . ?
O3 S1 N2 105.09(17) . . ?
O3 S1 C11 106.93(15) . . ?
N2 S1 C11 108.17(16) . . ?
O2 S2 O4 119.20(18) . . ?
O2 S2 C12 109.85(17) . . ?
O2 S2 N4 105.60(19) . . ?
O4 S2 C12 107.37(17) . . ?
O4 S2 N4 108.51(18) . . ?
N4 S2 C12 105.51(17) . . ?
C3 N1 H1 125.4 . . ?
C3 N1 C7 109.2(3) . . ?
C7 N1 H1 125.4 . . ?
S1 N2 H2 119.4 . . ?
C23 N2 S1 121.2(2) . . ?
C23 N2 H2 119.4 . . ?
H1A C1 H1B 109.5 . . ?
H1A C1 H1C 109.5 . . ?
H1B C1 H1C 109.5 . . ?
C17 C1 H1A 109.5 . . ?
C17 C1 H1B 109.5 . . ?
C17 C1 H1C 109.5 . . ?
C3 C2 C4 106.4(3) . . ?
C6 C2 C3 119.6(3) . . ?
C6 C2 C4 133.8(3) . . ?
N1 C3 C2 108.6(3) . . ?
N1 C3 C12 130.9(3) . . ?
C12 C3 C2 120.2(3) . . ?
C7 C4 C2 106.3(3) . . ?
C7 C4 C8 120.8(3) . . ?
C8 C4 C2 132.8(3) . . ?
H5A C5 H5B 109.5 . . ?
H5A C5 H5C 109.5 . . ?
H5B C5 H5C 109.5 . . ?
C17 C5 H5A 109.5 . . ?
C17 C5 H5B 109.5 . . ?
C17 C5 H5C 109.5 . . ?
C2 C6 H6 119.6 . . ?
C2 C6 C14 120.7(3) . . ?
C14 C6 H6 119.6 . . ?
N1 C7 C4 109.5(3) . . ?
N1 C7 C11 131.0(3) . . ?
C11 C7 C4 119.4(3) . . ?
C4 C8 H8 120.1 . . ?
C13 C8 C4 119.7(3) . . ?
C13 C8 H8 120.1 . . ?
C15 C9 H9 120.5 . . ?
C20 C9 H9 120.5 . . ?
C20 C9 C15 119.0(4) . . ?
C11 C10 H10 118.6 . . ?
C13 C10 H10 118.6 . . ?
C13 C10 C11 122.8(3) . . ?
C7 C11 S1 121.5(2) . . ?
C10 C11 S1 119.7(2) . . ?
C10 C11 C7 118.6(3) . . ?
C3 C12 S2 120.7(2) . . ?
C3 C12 C18 118.6(3) . . ?
C18 C12 S2 120.0(3) . . ?
C8 C13 C17 122.9(3) . . ?
C10 C13 C8 118.7(3) . . ?
C10 C13 C17 118.4(3) . . ?
C6 C14 C18 118.4(3) . . ?
C6 C14 C47 121.5(3) . . ?
C18 C14 C47 119.9(3) . . ?
C9 C15 H15 120.4 . . ?
C21 C15 C9 119.1(4) . . ?
C21 C15 H15 120.4 . . ?
H16A C16 H16B 109.5 . . ?
H16A C16 H16C 109.5 . . ?
H16B C16 H16C 109.5 . . ?
C17 C16 H16A 109.5 . . ?
C17 C16 H16B 109.5 . . ?
C17 C16 H16C 109.5 . . ?
C1 C17 C13 110.1(3) . . ?
C1 C17 C16 110.7(4) . . ?
C5 C17 C1 107.6(4) . . ?
C5 C17 C13 112.5(3) . . ?
C5 C17 C16 107.0(4) . . ?
C13 C17 C16 109.0(3) . . ?
C12 C18 C14 122.3(3) . . ?
C12 C18 H18 118.9 . . ?
C14 C18 H18 118.9 . . ?
H19A C19 H19B 108.2 . . ?
C20 C19 H19A 109.7 . . ?
C20 C19 H19B 109.7 . . ?
N4 C19 H19A 109.7 . . ?
N4 C19 H19B 109.7 . . ?
N4 C19 C20 109.9(3) . . ?
C9 C20 C19 124.1(4) . . ?
N3 C20 C9 122.0(4) . . ?
N3 C20 C19 113.8(4) . . ?
C20 N3 C22 119.1(3) . . ?
S2 N4 H4 118.8 . . ?
C19 N4 S2 122.3(3) . . ?
C19 N4 H4 118.8 . . ?
C15 C21 H21 120.8 . . ?
C22 C21 C15 118.4(4) . . ?
C22 C21 H21 120.8 . . ?
N3 C22 C21 122.2(3) . . ?
N3 C22 C23 115.0(3) . . ?
C21 C22 C23 122.7(3) . . ?
N2 C23 C22 116.2(3) . . ?
N2 C23 H23A 108.2 . . ?
N2 C23 H23B 108.2 . . ?
C22 C23 H23A 108.2 . . ?
C22 C23 H23B 108.2 . . ?
H23A C23 H23B 107.4 . . ?
O6 S3 O8 119.49(18) . . ?
O6 S3 N7 109.43(19) . . ?
O6 S3 C28 106.63(17) . . ?
O8 S3 N7 104.78(19) . . ?
O8 S3 C28 109.34(18) . . ?
N7 S3 C28 106.53(17) . . ?
O5 S4 O7 119.24(17) . . ?
O5 S4 N8 107.79(17) . . ?
O5 S4 C29 107.74(16) . . ?
O7 S4 N8 105.92(17) . . ?
O7 S4 C29 107.44(16) . . ?
N8 S4 C29 108.31(16) . . ?
H24A C24 H24B 107.5 . . ?
N8 C24 H24A 108.5 . . ?
N8 C24 H24B 108.5 . . ?
N8 C24 C39 115.1(3) . . ?
C39 C24 H24A 108.5 . . ?
C39 C24 H24B 108.5 . . ?
C27 N5 H5 125.9 . . ?
C27 N5 C38 108.1(3) . . ?
C38 N5 H5 125.9 . . ?
H25A C25 H25B 108.0 . . ?
N7 C25 H25A 109.4 . . ?
N7 C25 H25B 109.4 . . ?
N7 C25 C41 111.1(3) . . ?
C41 C25 H25A 109.4 . . ?
C41 C25 H25B 109.4 . . ?
C39 N6 C41 118.9(3) . . ?
S3 N7 H7 119.7 . . ?
C25 N7 S3 120.5(3) . . ?
C25 N7 H7 119.7 . . ?
S4 N8 H8A 119.0 . . ?
C24 N8 S4 122.0(3) . . ?
C24 N8 H8A 119.0 . . ?
C28 C26 H26 118.8 . . ?
C28 C26 C30 122.5(3) . . ?
C30 C26 H26 118.8 . . ?
N5 C27 C29 130.3(3) . . ?
N5 C27 C32 109.5(3) . . ?
C29 C27 C32 120.2(3) . . ?
C26 C28 S3 120.5(3) . . ?
C26 C28 C38 118.4(3) . . ?
C38 C28 S3 120.7(3) . . ?
C27 C29 S4 122.6(3) . . ?
C34 C29 S4 119.3(3) . . ?
C34 C29 C27 117.8(3) . . ?
C26 C30 C31 117.9(3) . . ?
C26 C30 C48 120.5(3) . . ?
C31 C30 C48 121.7(3) . . ?
C30 C31 H31 119.8 . . ?
C35 C31 C30 120.4(3) . . ?
C35 C31 H31 119.8 . . ?
C27 C32 C35 106.0(3) . . ?
C33 C32 C27 120.5(3) . . ?
C33 C32 C35 133.3(3) . . ?
C32 C33 H33 119.7 . . ?
C32 C33 C36 120.7(3) . . ?
C36 C33 H33 119.7 . . ?
C29 C34 H34 118.6 . . ?
C29 C34 C36 122.9(3) . . ?
C36 C34 H34 118.6 . . ?
C31 C35 C32 133.2(3) . . ?
C31 C35 C38 120.8(3) . . ?
C38 C35 C32 106.0(3) . . ?
C33 C36 C34 117.9(3) . . ?
C33 C36 C42 123.5(3) . . ?
C34 C36 C42 118.7(3) . . ?
C41 C37 H37 120.9 . . ?
C41 C37 C44 118.2(4) . . ?
C44 C37 H37 120.9 . . ?
N5 C38 C28 129.8(3) . . ?
N5 C38 C35 110.2(3) . . ?
C35 C38 C28 119.7(3) . . ?
N6 C39 C24 115.4(3) . . ?
N6 C39 C43 121.6(3) . . ?
C43 C39 C24 122.9(3) . . ?
H40A C40 H40B 109.5 . . ?
H40A C40 H40C 109.5 . . ?
H40B C40 H40C 109.5 . . ?
C42 C40 H40A 109.5 . . ?
C42 C40 H40B 109.5 . . ?
C42 C40 H40C 109.5 . . ?
N6 C41 C25 113.4(4) . . ?
N6 C41 C37 122.7(4) . . ?
C37 C41 C25 123.8(4) . . ?
C40 C42 C36 111.5(3) . . ?
C45 C42 C36 108.8(4) . . ?
C45 C42 C40 108.8(4) . . ?
C46 C42 C36 108.5(3) . . ?
C46 C42 C40 108.8(4) . . ?
C46 C42 C45 110.5(4) . . ?
C39 C43 H43 120.2 . . ?
C44 C43 C39 119.5(4) . . ?
C44 C43 H43 120.2 . . ?
C37 C44 H44 120.5 . . ?
C43 C44 C37 119.0(4) . . ?
C43 C44 H44 120.5 . . ?
C42 C45 H45A 109.5 . . ?
C42 C45 H45B 109.5 . . ?
C42 C45 H45C 109.5 . . ?
H45A C45 H45B 109.5 . . ?
H45A C45 H45C 109.5 . . ?
H45B C45 H45C 109.5 . . ?
C42 C46 H46A 109.5 . . ?
C42 C46 H46B 109.5 . . ?
C42 C46 H46C 109.5 . . ?
H46A C46 H46B 109.5 . . ?
H46A C46 H46C 109.5 . . ?
H46B C46 H46C 109.5 . . ?
C14 C47 C54 105.6(5) . . ?
C14 C47 C50A 105.1(7) . . ?
C14 C47 C49A 112.6(10) . . ?
C49 C47 C14 111.8(8) . . ?
C49 C47 C54 106.4(9) . . ?
C50 C47 C14 114.3(5) . . ?
C50 C47 C49 112.9(9) . . ?
C50 C47 C54 104.9(7) . . ?
C54A C47 C14 113.7(9) . . ?
C54A C47 C50A 105.1(13) . . ?
C54A C47 C49A 113.8(13) . . ?
C49A C47 C50A 105.5(11) . . ?
C30 C48 C53 102.4(5) . . ?
C30 C48 C52A 101.7(7) . . ?
C51 C48 C30 112.1(5) . . ?
C51 C48 C53 111.5(8) . . ?
C52 C48 C30 114.4(5) . . ?
C52 C48 C51 113.4(8) . . ?
C52 C48 C53 102.1(7) . . ?
C53A C48 C30 114.1(8) . . ?
C53A C48 C52A 105.7(16) . . ?
C53A C48 C51A 112.3(14) . . ?
C51A C48 C30 112.0(7) . . ?
C51A C48 C52A 110.2(12) . . ?
C47 C49 H49A 112.4 . . ?
C47 C49 H49B 109.6 . . ?
C47 C49 H49C 106.3 . . ?
H49A C49 H49B 109.5 . . ?
H49A C49 H49C 109.5 . . ?
H49B C49 H49C 109.5 . . ?
C47 C50 H50A 109.6 . . ?
C47 C50 H50B 109.6 . . ?
C47 C50 H50C 109.2 . . ?
H50A C50 H50B 109.5 . . ?
H50A C50 H50C 109.5 . . ?
H50B C50 H50C 109.4 . . ?
C48 C51 H51A 107.9 . . ?
C48 C51 H51B 109.7 . . ?
C48 C51 H51C 110.8 . . ?
H51A C51 H51B 109.5 . . ?
H51A C51 H51C 109.5 . . ?
H51B C51 H51C 109.5 . . ?
C48 C52 H52A 107.7 . . ?
C48 C52 H52B 108.8 . . ?
C48 C52 H52C 111.9 . . ?
H52A C52 H52B 109.5 . . ?
H52A C52 H52C 109.5 . . ?
H52B C52 H52C 109.4 . . ?
C48 C53 H53A 107.2 . . ?
C48 C53 H53B 108.8 . . ?
C48 C53 H53C 112.3 . . ?
H53A C53 H53B 109.4 . . ?
H53A C53 H53C 109.5 . . ?
H53B C53 H53C 109.5 . . ?
C47 C54 H54A 109.9 . . ?
C47 C54 H54B 109.6 . . ?
C47 C54 H54C 108.9 . . ?
H54A C54 H54B 109.5 . . ?
H54A C54 H54C 109.5 . . ?
H54B C54 H54C 109.5 . . ?
C47 C54A H54D 110.1 . . ?
C47 C54A H54E 110.4 . . ?
C47 C54A H54F 107.9 . . ?
H54D C54A H54E 109.4 . . ?
H54D C54A H54F 109.5 . . ?
H54E C54A H54F 109.4 . . ?
C47 C50A H50D 108.9 . . ?
C47 C50A H50E 110.0 . . ?
C47 C50A H50F 109.5 . . ?
H50D C50A H50E 109.5 . . ?
H50D C50A H50F 109.5 . . ?
H50E C50A H50F 109.5 . . ?
C47 C49A H49D 113.8 . . ?
C47 C49A H49E 103.5 . . ?
C47 C49A H49F 110.8 . . ?
H49D C49A H49E 109.5 . . ?
H49D C49A H49F 109.5 . . ?
H49E C49A H49F 109.5 . . ?
C48 C53A H53D 92.4 . . ?
C48 C53A H53E 113.0 . . ?
C48 C53A H53F 121.4 . . ?
H53D C53A H53E 109.5 . . ?
H53D C53A H53F 109.5 . . ?
H53E C53A H53F 109.4 . . ?
C48 C52A H52D 108.4 . . ?
C48 C52A H52E 109.2 . . ?
C48 C52A H52F 110.9 . . ?
H52D C52A H52E 109.5 . . ?
H52D C52A H52F 109.5 . . ?
H52E C52A H52F 109.5 . . ?
C48 C51A H51D 108.1 . . ?
C48 C51A H51E 109.4 . . ?
C48 C51A H51F 110.9 . . ?
H51D C51A H51E 109.5 . . ?
H51D C51A H51F 109.5 . . ?
H51E C51A H51F 109.5 . . ?

loop_
_geom_bond_atom_site_label_1
_geom_bond_atom_site_label_2
_geom_bond_distance
_geom_bond_site_symmetry_2
_geom_bond_publ_flag
S1 O1 1.431(2) . ?
S1 O3 1.433(2) . ?
S1 N2 1.595(3) . ?
S1 C11 1.754(3) . ?
S2 O2 1.417(3) . ?
S2 O4 1.430(3) . ?
S2 C12 1.755(3) . ?
S2 N4 1.634(3) . ?
N1 H1 0.8600 . ?
N1 C3 1.376(4) . ?
N1 C7 1.381(4) . ?
N2 H2 0.8600 . ?
N2 C23 1.480(5) . ?
C1 H1A 0.9600 . ?
C1 H1B 0.9600 . ?
C1 H1C 0.9600 . ?
C1 C17 1.521(6) . ?
C2 C3 1.422(4) . ?
C2 C4 1.452(4) . ?
C2 C6 1.383(5) . ?
C3 C12 1.383(4) . ?
C4 C7 1.401(4) . ?
C4 C8 1.402(4) . ?
C5 H5A 0.9600 . ?
C5 H5B 0.9600 . ?
C5 H5C 0.9600 . ?
C5 C17 1.519(5) . ?
C6 H6 0.9300 . ?
C6 C14 1.391(5) . ?
C7 C11 1.399(4) . ?
C8 H8 0.9300 . ?
C8 C13 1.389(4) . ?
C9 H9 0.9300 . ?
C9 C15 1.385(6) . ?
C9 C20 1.377(6) . ?
C10 H10 0.9300 . ?
C10 C11 1.387(4) . ?
C10 C13 1.387(5) . ?
C12 C18 1.387(5) . ?
C13 C17 1.541(5) . ?
C14 C18 1.397(5) . ?
C14 C47 1.521(5) . ?
C15 H15 0.9300 . ?
C15 C21 1.383(6) . ?
C16 H16A 0.9600 . ?
C16 H16B 0.9600 . ?
C16 H16C 0.9600 . ?
C16 C17 1.544(6) . ?
C18 H18 0.9300 . ?
C19 H19A 0.9700 . ?
C19 H19B 0.9700 . ?
C19 C20 1.514(5) . ?
C19 N4 1.472(5) . ?
C20 N3 1.332(5) . ?
N3 C22 1.340(4) . ?
N4 H4 0.8600 . ?
C21 H21 0.9300 . ?
C21 C22 1.382(5) . ?
C22 C23 1.509(5) . ?
C23 H23A 0.9700 . ?
C23 H23B 0.9700 . ?
S3 O6 1.418(3) . ?
S3 O8 1.434(3) . ?
S3 N7 1.611(3) . ?
S3 C28 1.747(4) . ?
S4 O5 1.423(3) . ?
S4 O7 1.433(3) . ?
S4 N8 1.621(3) . ?
S4 C29 1.760(3) . ?
C24 H24A 0.9700 . ?
C24 H24B 0.9700 . ?
C24 N8 1.461(5) . ?
C24 C39 1.509(5) . ?
N5 H5 0.8600 . ?
N5 C27 1.375(4) . ?
N5 C38 1.377(4) . ?
C25 H25A 0.9700 . ?
C25 H25B 0.9700 . ?
C25 N7 1.473(6) . ?
C25 C41 1.509(6) . ?
N6 C39 1.325(4) . ?
N6 C41 1.337(5) . ?
N7 H7 0.8600 . ?
N8 H8A 0.8600 . ?
C26 H26 0.9300 . ?
C26 C28 1.394(5) . ?
C26 C30 1.400(5) . ?
C27 C29 1.390(5) . ?
C27 C32 1.413(5) . ?
C28 C38 1.399(5) . ?
C29 C34 1.387(5) . ?
C30 C31 1.400(5) . ?
C30 C48 1.556(5) . ?
C31 H31 0.9300 . ?
C31 C35 1.387(5) . ?
C32 C33 1.376(5) . ?
C32 C35 1.453(5) . ?
C33 H33 0.9300 . ?
C33 C36 1.389(5) . ?
C34 H34 0.9300 . ?
C34 C36 1.408(5) . ?
C35 C38 1.397(5) . ?
C36 C42 1.542(5) . ?
C37 H37 0.9300 . ?
C37 C41 1.376(6) . ?
C37 C44 1.382(6) . ?
C39 C43 1.384(5) . ?
C40 H40A 0.9600 . ?
C40 H40B 0.9600 . ?
C40 H40C 0.9600 . ?
C40 C42 1.525(6) . ?
C42 C45 1.520(6) . ?
C42 C46 1.519(6) . ?
C43 H43 0.9300 . ?
C43 C44 1.369(6) . ?
C44 H44 0.9300 . ?
C45 H45A 0.9600 . ?
C45 H45B 0.9600 . ?
C45 H45C 0.9600 . ?
C46 H46A 0.9600 . ?
C46 H46B 0.9600 . ?
C46 H46C 0.9600 . ?
C47 C49 1.499(15) . ?
C47 C50 1.499(10) . ?
C47 C54 1.649(13) . ?
C47 C54A 1.41(2) . ?
C47 C50A 1.628(17) . ?
C47 C49A 1.52(2) . ?
C48 C51 1.467(11) . ?
C48 C52 1.451(10) . ?
C48 C53 1.673(12) . ?
C48 C53A 1.34(2) . ?
C48 C52A 1.74(2) . ?
C48 C51A 1.529(18) . ?
C49 H49A 0.9601 . ?
C49 H49B 0.9604 . ?
C49 H49C 0.9599 . ?
C50 H50A 0.9601 . ?
C50 H50B 0.9602 . ?
C50 H50C 0.9599 . ?
C51 H51A 0.9601 . ?
C51 H51B 0.9598 . ?
C51 H51C 0.9603 . ?
C52 H52A 0.9601 . ?
C52 H52B 0.9596 . ?
C52 H52C 0.9599 . ?
C53 H53A 0.9599 . ?
C53 H53B 0.9605 . ?
C53 H53C 0.9594 . ?
C54 H54A 0.9598 . ?
C54 H54B 0.9599 . ?
C54 H54C 0.9602 . ?
C54A H54D 0.9598 . ?
C54A H54E 0.9597 . ?
C54A H54F 0.9601 . ?
C50A H50D 0.9598 . ?
C50A H50E 0.9596 . ?
C50A H50F 0.9601 . ?
C49A H49D 0.9598 . ?
C49A H49E 0.9599 . ?
C49A H49F 0.9603 . ?
C53A H53D 0.9600 . ?
C53A H53E 0.9604 . ?
C53A H53F 0.9598 . ?
C52A H52D 0.9601 . ?
C52A H52E 0.9597 . ?
C52A H52F 0.9601 . ?
C51A H51D 0.9602 . ?
C51A H51E 0.9590 . ?
C51A H51F 0.9601 . ?

loop_
_geom_torsion_atom_site_label_1
_geom_torsion_atom_site_label_2
_geom_torsion_atom_site_label_3
_geom_torsion_atom_site_label_4
_geom_torsion
_geom_torsion_site_symmetry_1
_geom_torsion_site_symmetry_2
_geom_torsion_site_symmetry_3
_geom_torsion_site_symmetry_4
_geom_torsion_publ_flag
S1 N2 C23 C22 63.0(4) . . . . ?
S2 C12 C18 C14 -170.4(3) . . . . ?
O1 S1 N2 C23 37.3(3) . . . . ?
O1 S1 C11 C7 -13.5(3) . . . . ?
O1 S1 C11 C10 171.6(3) . . . . ?
O2 S2 C12 C3 49.8(3) . . . . ?
O2 S2 C12 C18 -140.2(3) . . . . ?
O2 S2 N4 C19 -153.4(3) . . . . ?
O3 S1 N2 C23 166.6(3) . . . . ?
O3 S1 C11 C7 -144.5(3) . . . . ?
O3 S1 C11 C10 40.6(3) . . . . ?
O4 S2 C12 C3 -179.1(3) . . . . ?
O4 S2 C12 C18 -9.2(4) . . . . ?
O4 S2 N4 C19 77.7(3) . . . . ?
N1 C3 C12 S2 -5.9(5) . . . . ?
N1 C3 C12 C18 -176.0(3) . . . . ?
N1 C7 C11 S1 2.4(5) . . . . ?
N1 C7 C11 C10 177.3(3) . . . . ?
N2 S1 C11 C7 102.7(3) . . . . ?
N2 S1 C11 C10 -72.1(3) . . . . ?
C2 C3 C12 S2 167.1(2) . . . . ?
C2 C3 C12 C18 -3.0(5) . . . . ?
C2 C4 C7 N1 -0.2(3) . . . . ?
C2 C4 C7 C11 176.9(3) . . . . ?
C2 C4 C8 C13 -176.8(3) . . . . ?
C2 C6 C14 C18 -2.2(6) . . . . ?
C2 C6 C14 C47 -176.5(4) . . . . ?
C3 N1 C7 C4 1.8(3) . . . . ?
C3 N1 C7 C11 -174.8(3) . . . . ?
C3 C2 C4 C7 -1.4(3) . . . . ?
C3 C2 C4 C8 176.1(3) . . . . ?
C3 C2 C6 C14 -1.0(5) . . . . ?
C3 C12 C18 C14 -0.2(6) . . . . ?
C4 C2 C3 N1 2.5(3) . . . . ?
C4 C2 C3 C12 -172.0(3) . . . . ?
C4 C2 C6 C14 173.2(4) . . . . ?
C4 C7 C11 S1 -173.9(2) . . . . ?
C4 C7 C11 C10 1.1(5) . . . . ?
C4 C8 C13 C10 0.2(5) . . . . ?
C4 C8 C13 C17 177.6(3) . . . . ?
C6 C2 C3 N1 178.1(3) . . . . ?
C6 C2 C3 C12 3.6(5) . . . . ?
C6 C2 C4 C7 -176.1(4) . . . . ?
C6 C2 C4 C8 1.4(6) . . . . ?
C6 C14 C18 C12 2.8(6) . . . . ?
C6 C14 C47 C49 -38.9(11) . . . . ?
C6 C14 C47 C50 -168.8(9) . . . . ?
C6 C14 C47 C54 76.5(7) . . . . ?
C6 C14 C47 C54A 119.8(14) . . . . ?
C6 C14 C47 C50A -125.9(10) . . . . ?
C6 C14 C47 C49A -11.5(12) . . . . ?
C7 N1 C3 C2 -2.7(3) . . . . ?
C7 N1 C3 C12 171.0(3) . . . . ?
C7 C4 C8 C13 0.4(5) . . . . ?
C8 C4 C7 N1 -178.1(3) . . . . ?
C8 C4 C7 C11 -1.0(5) . . . . ?
C8 C13 C17 C1 -116.2(4) . . . . ?
C8 C13 C17 C5 3.8(5) . . . . ?
C8 C13 C17 C16 122.3(4) . . . . ?
C9 C15 C21 C22 -2.2(5) . . . . ?
C9 C20 N3 C22 -2.5(5) . . . . ?
C10 C13 C17 C1 61.3(5) . . . . ?
C10 C13 C17 C5 -178.7(3) . . . . ?
C10 C13 C17 C16 -60.2(5) . . . . ?
C11 S1 N2 C23 -79.5(3) . . . . ?
C11 C10 C13 C8 -0.1(5) . . . . ?
C11 C10 C13 C17 -177.7(3) . . . . ?
C12 S2 N4 C19 -37.1(3) . . . . ?
C13 C10 C11 S1 174.5(3) . . . . ?
C13 C10 C11 C7 -0.5(5) . . . . ?
C15 C9 C20 C19 179.8(3) . . . . ?
C15 C9 C20 N3 2.5(5) . . . . ?
C15 C21 C22 N3 2.3(5) . . . . ?
C15 C21 C22 C23 -175.8(3) . . . . ?
C18 C14 C47 C49 146.8(10) . . . . ?
C18 C14 C47 C50 16.9(10) . . . . ?
C18 C14 C47 C54 -97.8(7) . . . . ?
C18 C14 C47 C54A -54.5(15) . . . . ?
C18 C14 C47 C50A 59.8(11) . . . . ?
C18 C14 C47 C49A 174.2(10) . . . . ?
C19 C20 N3 C22 180.0(3) . . . . ?
C20 C9 C15 C21 -0.1(5) . . . . ?
C20 C19 N4 S2 103.1(4) . . . . ?
C20 N3 C22 C21 0.0(5) . . . . ?
C20 N3 C22 C23 178.3(3) . . . . ?
N3 C22 C23 N2 -126.7(3) . . . . ?
N4 S2 C12 C3 -63.6(3) . . . . ?
N4 S2 C12 C18 106.4(3) . . . . ?
N4 C19 C20 C9 -139.1(4) . . . . ?
N4 C19 C20 N3 38.4(4) . . . . ?
C21 C22 C23 N2 51.6(5) . . . . ?
S3 C28 C38 N5 6.1(5) . . . . ?
S3 C28 C38 C35 -167.7(3) . . . . ?
S4 C29 C34 C36 -175.3(3) . . . . ?
O5 S4 N8 C24 -37.5(3) . . . . ?
O5 S4 C29 C27 15.2(3) . . . . ?
O5 S4 C29 C34 -170.6(3) . . . . ?
O6 S3 N7 C25 -78.9(3) . . . . ?
O6 S3 C28 C26 6.0(4) . . . . ?
O6 S3 C28 C38 179.1(3) . . . . ?
O7 S4 N8 C24 -166.2(3) . . . . ?
O7 S4 C29 C27 144.8(3) . . . . ?
O7 S4 C29 C34 -40.9(3) . . . . ?
O8 S3 N7 C25 151.9(3) . . . . ?
O8 S3 C28 C26 136.5(3) . . . . ?
O8 S3 C28 C38 -50.4(3) . . . . ?
C24 C39 C43 C44 177.1(3) . . . . ?
N5 C27 C29 S4 -2.9(5) . . . . ?
N5 C27 C29 C34 -177.2(3) . . . . ?
N5 C27 C32 C33 177.1(3) . . . . ?
N5 C27 C32 C35 0.9(3) . . . . ?
N6 C39 C43 C44 -1.9(5) . . . . ?
N7 S3 C28 C26 -110.8(3) . . . . ?
N7 S3 C28 C38 62.3(3) . . . . ?
N7 C25 C41 N6 -36.7(5) . . . . ?
N7 C25 C41 C37 141.9(4) . . . . ?
N8 S4 C29 C27 -101.1(3) . . . . ?
N8 S4 C29 C34 73.1(3) . . . . ?
N8 C24 C39 N6 126.8(4) . . . . ?
N8 C24 C39 C43 -52.2(5) . . . . ?
C26 C28 C38 N5 179.3(3) . . . . ?
C26 C28 C38 C35 5.6(5) . . . . ?
C26 C30 C31 C35 2.1(6) . . . . ?
C26 C30 C48 C51 -30.4(10) . . . . ?
C26 C30 C48 C52 -161.3(6) . . . . ?
C26 C30 C48 C53 89.1(6) . . . . ?
C26 C30 C48 C53A 141.4(16) . . . . ?
C26 C30 C48 C52A -105.3(9) . . . . ?
C26 C30 C48 C51A 12.3(12) . . . . ?
C27 N5 C38 C28 -170.9(3) . . . . ?
C27 N5 C38 C35 3.4(4) . . . . ?
C27 C29 C34 C36 -0.8(5) . . . . ?
C27 C32 C33 C36 1.4(5) . . . . ?
C27 C32 C35 C31 178.7(4) . . . . ?
C27 C32 C35 C38 1.1(3) . . . . ?
C28 S3 N7 C25 36.0(3) . . . . ?
C28 C26 C30 C31 -2.3(6) . . . . ?
C28 C26 C30 C48 178.0(4) . . . . ?
C29 S4 N8 C24 78.8(3) . . . . ?
C29 C27 C32 C33 -1.9(5) . . . . ?
C29 C27 C32 C35 -178.1(3) . . . . ?
C29 C34 C36 C33 0.3(5) . . . . ?
C29 C34 C36 C42 179.3(3) . . . . ?
C30 C26 C28 S3 171.7(3) . . . . ?
C30 C26 C28 C38 -1.6(6) . . . . ?
C30 C31 C35 C32 -175.4(4) . . . . ?
C30 C31 C35 C38 1.8(5) . . . . ?
C31 C30 C48 C51 149.9(9) . . . . ?
C31 C30 C48 C52 19.0(8) . . . . ?
C31 C30 C48 C53 -90.6(7) . . . . ?
C31 C30 C48 C53A -38.3(17) . . . . ?
C31 C30 C48 C52A 75.0(9) . . . . ?
C31 C30 C48 C51A -167.4(11) . . . . ?
C31 C35 C38 N5 179.3(3) . . . . ?
C31 C35 C38 C28 -5.8(5) . . . . ?
C32 C27 C29 S4 175.8(2) . . . . ?
C32 C27 C29 C34 1.6(5) . . . . ?
C32 C33 C36 C34 -0.6(5) . . . . ?
C32 C33 C36 C42 -179.6(3) . . . . ?
C32 C35 C38 N5 -2.7(4) . . . . ?
C32 C35 C38 C28 172.1(3) . . . . ?
C33 C32 C35 C31 3.2(6) . . . . ?
C33 C32 C35 C38 -174.4(3) . . . . ?
C33 C36 C42 C40 3.6(5) . . . . ?
C33 C36 C42 C45 123.6(4) . . . . ?
C33 C36 C42 C46 -116.2(4) . . . . ?
C34 C36 C42 C40 -175.4(3) . . . . ?
C34 C36 C42 C45 -55.4(5) . . . . ?
C34 C36 C42 C46 64.8(5) . . . . ?
C35 C32 C33 C36 176.3(3) . . . . ?
C38 N5 C27 C29 176.2(3) . . . . ?
C38 N5 C27 C32 -2.6(3) . . . . ?
C39 C24 N8 S4 -62.8(4) . . . . ?
C39 N6 C41 C25 179.3(3) . . . . ?
C39 N6 C41 C37 0.7(5) . . . . ?
C39 C43 C44 C37 1.6(6) . . . . ?
C41 C25 N7 S3 -104.4(4) . . . . ?
C41 N6 C39 C24 -178.3(3) . . . . ?
C41 N6 C39 C43 0.7(5) . . . . ?
C41 C37 C44 C43 -0.3(6) . . . . ?
C44 C37 C41 C25 -179.3(3) . . . . ?
C44 C37 C41 N6 -0.9(6) . . . . ?
C47 C14 C18 C12 177.3(4) . . . . ?
C48 C30 C31 C35 -178.1(4) . . . . ?

loop_
_twin_individual_id
_twin_individual_mass_fraction_refined
1 0.5384(11)
2 0.4616(11)
